data_7038054
loop_
_publ_author_name
'Li, Hongfeng'
'Chen, Peng'
'Sun, Wenbin'
'Zhang, Lei'
'Yan, Pengfei'

_publ_section_title
;
 Solvent triggered structural diversity of triple-stranded helicates:
 single molecular magnets.
;
_journal_issue 7
_journal_name_full 'Dalton transactions (Cambridge, England : 2003)'
_journal_page_first 3175
_journal_page_last 3181
_journal_paper_doi 10.1039/c5dt04608d
_journal_volume 45
_journal_year 2016
_chemical_formula_sum 'C82 H78 Dy2 F18 O25'
_chemical_formula_weight 2130.44
_space_group_crystal_system triclinic
_space_group_IT_number 2
_space_group_name_Hall '-P 1'
_space_group_name_H-M_alt 'P -1'
_symmetry_space_group_name_Hall '-P 1'
_symmetry_space_group_name_H-M 'P -1'
_atom_sites_solution_hydrogens mixed
_audit_creation_method SHELXL-2014/7
_audit_update_record
;
2015-12-18 deposited with the CCDC.
2015-12-30 downloaded from the CCDC.
;
_cell_angle_alpha 82.262(2)
_cell_angle_beta 72.683(2)
_cell_angle_gamma 80.0374(19)
_cell_formula_units_Z 2
_cell_length_a 14.7143(3)
_cell_length_b 15.2959(3)
_cell_length_c 20.6256(5)
_cell_measurement_reflns_used 17123
_cell_measurement_temperature 150
_cell_measurement_theta_max 28.2016
_cell_measurement_theta_min 3.1676
_cell_volume 4347.83(17)
_computing_cell_refinement 'CrysAlis PRO (Agilent, 2011)'
_computing_data_collection 'CrysAlis PRO (Agilent, 2011)'
_computing_data_reduction 'CrysAlis PRO (Agilent, 2011)'
_computing_molecular_graphics 'Bruker SHELXTL'
_computing_publication_material 'Bruker SHELXTL'
_computing_structure_refinement 'SHELXL-2014/7 (Sheldrick, 2014)'
_computing_structure_solution 'SHELXL-2014/7 (Sheldrick, 2014)'
_diffrn_ambient_temperature 150
_diffrn_detector_area_resol_mean 16.1954
_diffrn_measured_fraction_theta_full 0.997
_diffrn_measured_fraction_theta_max 0.904
_diffrn_measurement_device_type 'Xcalibur, Eos'
_diffrn_measurement_method 'phi and omega scans'
_diffrn_radiation_monochromator graphite
_diffrn_radiation_source 'Enhance (Mo) X-ray Source'
_diffrn_radiation_type MoK\a
_diffrn_radiation_wavelength 0.71073
_diffrn_reflns_av_R_equivalents 0.0298
_diffrn_reflns_av_unetI/netI 0.0385
_diffrn_reflns_laue_measured_fraction_full 0.997
_diffrn_reflns_laue_measured_fraction_max 0.904
_diffrn_reflns_limit_h_max 19
_diffrn_reflns_limit_h_min -19
_diffrn_reflns_limit_k_max 20
_diffrn_reflns_limit_k_min -20
_diffrn_reflns_limit_l_max 27
_diffrn_reflns_limit_l_min -27
_diffrn_reflns_number 56299
_diffrn_reflns_point_group_measured_fraction_full 0.997
_diffrn_reflns_point_group_measured_fraction_max 0.904
_diffrn_reflns_theta_full 26.000
_diffrn_reflns_theta_max 28.264
_diffrn_reflns_theta_min 3.174
_exptl_absorpt_coefficient_mu 1.818
_exptl_absorpt_correction_T_max 0.775
_exptl_absorpt_correction_T_min 0.744
_exptl_absorpt_correction_type multi-scan
_exptl_absorpt_process_details
;
CrysAlisPro, Agilent Technologies,
Version 1.171.35.21 (release 20-01-2012 CrysAlis171 .NET)
(compiled Jan 23 2012,18:06:46)
Empirical absorption correction using spherical harmonics,
 implemented in SCALE3 ABSPACK scaling algorithm.
;
_exptl_crystal_colour colorless
_exptl_crystal_density_diffrn 1.627
_exptl_crystal_description block
_exptl_crystal_F_000 2128
_exptl_crystal_size_max 0.18
_exptl_crystal_size_mid 0.14
_exptl_crystal_size_min 0.14
_refine_diff_density_max 1.174
_refine_diff_density_min -0.866
_refine_diff_density_rms 0.088
_refine_ls_extinction_method none
_refine_ls_goodness_of_fit_ref 1.068
_refine_ls_hydrogen_treatment constr
_refine_ls_matrix_type full
_refine_ls_number_parameters 1234
_refine_ls_number_reflns 19478
_refine_ls_number_restraints 543
_refine_ls_restrained_S_all 1.089
_refine_ls_R_factor_all 0.0593
_refine_ls_R_factor_gt 0.0391
_refine_ls_shift/su_max 0.003
_refine_ls_shift/su_mean 0.000
_refine_ls_structure_factor_coef Fsqd
_refine_ls_weighting_details 'w=1/[\s^2^(Fo^2^)+(0.0337P)^2^+7.1880P] where P=(Fo^2^+2Fc^2^)/3'
_refine_ls_weighting_scheme calc
_refine_ls_wR_factor_gt 0.0856
_refine_ls_wR_factor_ref 0.0966
_reflns_Friedel_coverage 0.000
_reflns_number_gt 14940
_reflns_number_total 19478
_reflns_threshold_expression 'I > 2\s(I)'
_cod_data_source_file c5dt04608d2.cif
_cod_data_source_block 3
_cod_depositor_comments 'Adding full bibliography for 7038052--7038054.cif.'
_cod_original_cell_volume 4347.85(19)
_cod_database_code 7038054
_shelx_shelxl_version_number 2014/7
_shelx_space_group_comment
;
The symmetry employed for this shelxl refinement is uniquely defined
by the following loop, which should always be used as a source of
symmetry information in preference to the above space-group names.
They are only intended as comments.
;

loop_
_space_group_symop_operation_xyz
'x, y, z'
'-x, -y, -z'

loop_
_atom_site_label
_atom_site_type_symbol
_atom_site_fract_x
_atom_site_fract_y
_atom_site_fract_z
_atom_site_U_iso_or_equiv
_atom_site_adp_type
_atom_site_occupancy
_atom_site_site_symmetry_order
_atom_site_calc_flag
_atom_site_refinement_flags_posn
_atom_site_refinement_flags_adp
_atom_site_refinement_flags_occupancy
_atom_site_disorder_assembly
_atom_site_disorder_group
Dy1 Dy 1.86802(2) -0.91315(2) 0.24607(2) 0.03382(6) Uani 1 1 d . . . . .
Dy2 Dy 1.24923(2) -0.30258(2) 0.23547(2) 0.03452(6) Uani 1 1 d . . . . .
F1 F 1.8305(3) -1.2092(2) 0.2085(2) 0.1113(15) Uani 1 1 d . . . . .
F2 F 1.7403(2) -1.1823(2) 0.1438(2) 0.0858(11) Uani 1 1 d . . . . .
F3 F 1.8869(3) -1.1636(3) 0.1077(2) 0.1156(16) Uani 1 1 d . . . . .
F7 F 1.4857(3) -0.1638(3) 0.04359(18) 0.1066(14) Uani 1 1 d . . . . .
F8 F 1.4260(3) -0.0590(2) 0.1052(2) 0.1008(13) Uani 1 1 d . . . . .
F9 F 1.5667(2) -0.1198(3) 0.0983(2) 0.0985(13) Uani 1 1 d . . . . .
F13 F 1.7469(4) -1.1319(3) 0.4409(3) 0.143(2) Uani 1 1 d . . . . .
F14 F 1.6004(3) -1.0801(2) 0.4596(2) 0.1293(19) Uani 1 1 d . . . . .
F15 F 1.6773(4) -1.1377(3) 0.3680(3) 0.1323(19) Uani 1 1 d . . . . .
F16 F 1.0139(10) -0.3642(8) 0.1375(6) 0.120(4) Uani 0.5 1 d D U P A 1
F17 F 1.0659(7) -0.5014(7) 0.1435(7) 0.140(3) Uani 0.5 1 d D U P A 1
F18 F 1.1072(7) -0.4227(7) 0.0477(5) 0.136(3) Uani 0.5 1 d D U P A 1
F18' F 1.0877(8) -0.4818(8) 0.0852(7) 0.136(3) Uani 0.5 1 d D U P A 2
F17' F 1.0202(7) -0.4367(8) 0.1824(5) 0.140(3) Uani 0.5 1 d D U P A 2
F16' F 1.0392(10) -0.3429(7) 0.0956(6) 0.120(4) Uani 0.5 1 d D U P A 2
C1 C 1.7038(4) -0.4713(3) 0.1288(3) 0.0645(15) Uani 1 1 d . . . . .
H1A H 1.6681 -0.4220 0.1121 0.077 Uiso 1 1 calc R U . . .
C2 C 1.2594(3) -0.4596(3) 0.1103(3) 0.0599(14) Uani 1 1 d . . . . .
H2A H 1.2578 -0.5067 0.0867 0.072 Uiso 1 1 calc R U . . .
C3 C 1.1094(3) -0.4719(3) 0.3583(3) 0.0552(13) Uani 1 1 d . . . . .
H3A H 1.0729 -0.5136 0.3864 0.066 Uiso 1 1 calc R U . . .
C4 C 1.5250(4) -0.6426(3) 0.0435(3) 0.0583(13) Uani 1 1 d . . . . .
H4A H 1.5293 -0.6883 0.0168 0.070 Uiso 1 1 calc R U . . .
C5 C 1.6562(3) -0.9205(3) 0.3984(3) 0.0527(12) Uani 1 1 d . . . . .
H5A H 1.5961 -0.9240 0.4295 0.063 Uiso 1 1 calc R U . . .
C6 C 1.5356(3) -0.8881(3) 0.1454(3) 0.0489(11) Uani 1 1 d . . . . .
H6A H 1.5696 -0.9276 0.1131 0.059 Uiso 1 1 calc R U . . .
C7 C 0.9614(4) -0.3627(4) 0.3904(4) 0.092(3) Uani 1 1 d . . . . .
C8 C 1.6882(4) -0.3842(4) 0.3182(4) 0.0794(19) Uani 1 1 d . . . . .
H8A H 1.7415 -0.3604 0.3197 0.095 Uiso 1 1 calc R U . . .
C9 C 1.1772(3) -0.4035(3) 0.1341(3) 0.0555(13) Uani 1 1 d . . . . .
C10 C 1.2219(7) -0.0476(7) 0.0218(4) 0.130(3) Uani 1 1 d . . . . .
H10A H 1.2414 -0.0139 -0.0222 0.156 Uiso 1 1 calc R U . . .
H10B H 1.2428 -0.0216 0.0543 0.156 Uiso 1 1 calc R U . . .
C11 C 1.0866(4) -0.4185(5) 0.1178(5) 0.111(3) Uani 1 1 d D . . . .
C12 C 1.9335(3) -0.6881(3) 0.2412(3) 0.0499(12) Uani 1 1 d . . . . .
H12A H 1.9427 -0.6312 0.2466 0.060 Uiso 1 1 calc R U . . .
C13 C 1.2066(3) -0.4999(2) 0.3234(2) 0.0391(9) Uani 1 1 d . . . . .
C14 C 1.2316(4) -0.6323(3) 0.4047(3) 0.0630(15) Uani 1 1 d . . . . .
H14A H 1.1846 -0.6040 0.4395 0.076 Uiso 1 1 calc R U . . .
C15 C 1.3467(4) -0.7580(3) 0.3676(3) 0.0616(14) Uani 1 1 d . . . . .
H15A H 1.3786 -0.8137 0.3779 0.074 Uiso 1 1 d DR U . . .
C16 C 1.4812(3) -0.1372(3) 0.1020(3) 0.0542(12) Uani 1 1 d . . . . .
C17 C 1.0680(3) -0.3858(3) 0.3521(3) 0.0504(12) Uani 1 1 d . . . . .
C18 C 1.6676(3) -0.9241(3) 0.2024(2) 0.0411(10) Uani 1 1 d . . . . .
C19 C 1.5755(3) -0.5935(3) 0.3838(3) 0.0503(11) Uani 1 1 d . . . . .
C20 C 1.6746(4) -0.4688(4) 0.3480(3) 0.0740(17) Uani 1 1 d . . . . .
H20A H 1.7194 -0.5022 0.3685 0.089 Uiso 1 1 calc R U . . .
C21 C 1.6823(5) -1.0868(4) 0.4126(4) 0.0782(19) Uani 1 1 d . . . . .
C22 C 1.7135(3) -0.9975(3) 0.3782(2) 0.0474(11) Uani 1 1 d . . . . .
C23 C 1.2657(7) -0.1414(8) 0.0167(6) 0.141(3) Uani 1 1 d . U . . .
H23A H 1.3352 -0.1445 0.0031 0.169 Uiso 1 1 calc R U . . .
H23B H 1.2468 -0.1740 0.0612 0.169 Uiso 1 1 calc R U . . .
C24 C 1.2525(3) -0.5918(3) 0.3393(2) 0.0412(10) Uani 1 1 d . . . . .
C25 C 1.2804(5) -0.7147(3) 0.4187(3) 0.0766(19) Uani 1 1 d . . . . .
H25A H 1.2679 -0.7408 0.4633 0.092 Uiso 1 1 calc R U . . .
C26 C 1.6177(3) -0.7538(3) 0.3986(2) 0.0427(10) Uani 1 1 d . . . . .
C27 C 1.4421(3) -0.5828(3) 0.0595(2) 0.0485(11) Uani 1 1 d . . . . .
H27A H 1.3906 -0.5882 0.0436 0.058 Uiso 1 1 calc R U . . .
C28 C 1.4479(3) -0.8403(3) 0.1418(3) 0.0587(13) Uani 1 1 d . . . . .
H28A H 1.4239 -0.8461 0.1058 0.070 Uiso 1 1 calc R U . . .
C29 C 1.3965(3) -0.7848(3) 0.1908(3) 0.0520(12) Uani 1 1 d . . . . .
H29A H 1.3377 -0.7534 0.1877 0.062 Uiso 1 1 calc R U . . .
C30 C 1.6018(4) -0.6353(3) 0.0669(3) 0.0570(13) Uani 1 1 d . . . . .
H30A H 1.6570 -0.6769 0.0562 0.068 Uiso 1 1 calc R U . . .
C31 C 2.1560(3) -1.0760(3) 0.2093(3) 0.0475(11) Uani 1 1 d . . . . .
H31A H 2.1450 -1.0441 0.1677 0.057 Uiso 1 1 calc R U . . .
H31B H 2.2223 -1.0744 0.2076 0.057 Uiso 1 1 calc R U . . .
C32 C 1.3475(3) -0.4483(3) 0.1203(2) 0.0404(10) Uani 1 1 d . . . . .
C33 C 1.5026(3) -0.2558(3) 0.1933(2) 0.0459(11) Uani 1 1 d . . . . .
H33A H 1.5672 -0.2487 0.1778 0.055 Uiso 1 1 calc R U . . .
C34 C 1.6804(3) -0.5558(3) 0.1294(2) 0.0454(11) Uani 1 1 d . . . . .
C35 C 1.5945(3) -0.5043(3) 0.3476(3) 0.0508(11) Uani 1 1 d . . . . .
C36 C 1.4296(3) -0.7741(3) 0.2451(2) 0.0411(10) Uani 1 1 d . . . . .
C37 C 1.7373(3) -0.6282(3) 0.1536(2) 0.0428(10) Uani 1 1 d . . . . .
H37A H 1.7240 -0.6855 0.1539 0.051 Uiso 1 1 calc R U . . .
C38 C 1.4735(3) -0.3196(3) 0.2487(2) 0.0416(10) Uani 1 1 d . . . . .
C39 C 1.5448(3) -0.3696(3) 0.2835(2) 0.0456(11) Uani 1 1 d . . . . .
C40 C 1.3204(3) -0.6362(3) 0.2877(2) 0.0394(9) Uani 1 1 d . . . . .
H40A H 1.3350 -0.6088 0.2435 0.047 Uiso 1 1 calc R U . . .
C41 C 1.8129(3) -0.6166(3) 0.1771(2) 0.0435(10) Uani 1 1 d . . . . .
C42 C 1.4352(3) -0.5144(3) 0.0992(2) 0.0397(9) Uani 1 1 d . . . . .
C43 C 1.8096(3) -1.1529(3) 0.1585(3) 0.0570(13) Uani 1 1 d . . . . .
C44 C 1.6360(3) -0.6710(3) 0.3641(2) 0.0433(10) Uani 1 1 d . . . . .
H44A H 1.6902 -0.6678 0.3270 0.052 Uiso 1 1 calc R U . . .
C45 C 1.3671(3) -0.7211(3) 0.3006(2) 0.0404(10) Uani 1 1 d . . . . .
C46 C 1.8332(4) -0.5304(3) 0.1762(3) 0.0615(15) Uani 1 1 d . . . . .
H46A H 1.8838 -0.5216 0.1918 0.074 Uiso 1 1 calc R U . . .
C47 C 1.7865(3) -1.0574(3) 0.1784(2) 0.0389(9) Uani 1 1 d . . . . .
C48 C 1.6238(4) -0.3344(3) 0.2862(3) 0.0638(15) Uani 1 1 d . . . . .
H48A H 1.6335 -0.2772 0.2665 0.077 Uiso 1 1 calc R U . . .
C49 C 1.6842(3) -0.8355(3) 0.3740(2) 0.0398(9) Uani 1 1 d . . . . .
C50 C 1.5136(3) -0.5071(3) 0.1218(2) 0.0426(10) Uani 1 1 d . . . . .
H50A H 1.5094 -0.4609 0.1481 0.051 Uiso 1 1 calc R U . . .
C51 C 1.4781(4) -0.6806(4) 0.4760(3) 0.087(2) Uani 1 1 d . . . . .
H51A H 1.4251 -0.6836 0.5141 0.104 Uiso 1 1 calc R U . . .
C52 C 1.9797(3) -1.1263(3) 0.2809(2) 0.0443(10) Uani 1 1 d . . . . .
H52A H 1.9129 -1.1312 0.2866 0.053 Uiso 1 1 calc R U . . .
H52B H 1.9972 -1.1566 0.3208 0.053 Uiso 1 1 calc R U . . .
C53 C 1.5720(3) -0.8761(3) 0.1978(2) 0.0409(10) Uani 1 1 d . . . . .
C54 C 1.6965(3) -1.0128(3) 0.1822(2) 0.0449(11) Uani 1 1 d . . . . .
H54A H 1.6526 -1.0410 0.1712 0.054 Uiso 1 1 calc R U . . .
C55 C 2.0413(3) -1.1691(3) 0.2189(2) 0.0438(10) Uani 1 1 d . . . . .
H55A H 2.0301 -1.2304 0.2222 0.053 Uiso 1 1 calc R U . . .
H55B H 2.0248 -1.1380 0.1789 0.053 Uiso 1 1 calc R U . . .
C56 C 1.4967(4) -0.6001(4) 0.4406(3) 0.0791(19) Uani 1 1 d . . . . .
H56A H 1.4554 -0.5487 0.4549 0.095 Uiso 1 1 calc R U . . .
C57 C 1.0925(5) -0.0883(5) -0.0023(4) 0.097(2) Uani 1 1 d . . . . .
H57A H 1.1089 -0.0554 -0.0468 0.116 Uiso 1 1 calc R U . . .
H57B H 1.0236 -0.0894 0.0118 0.116 Uiso 1 1 calc R U . . .
C58 C 2.0613(4) -0.7435(3) 0.2987(3) 0.0698(16) Uani 1 1 d D . . . .
C59 C 1.1413(7) -0.1781(6) -0.0074(6) 0.135(3) Uani 1 1 d . . . . .
H59A H 1.1226 -0.2120 0.0366 0.162 Uiso 1 1 calc R U . . .
H59B H 1.1223 -0.2059 -0.0399 0.162 Uiso 1 1 calc R U . . .
C60 C 1.7784(4) -0.4589(3) 0.1523(3) 0.0735(18) Uani 1 1 d . . . . .
H60A H 1.7918 -0.4016 0.1519 0.088 Uiso 1 1 calc R U . . .
C61 C 1.5386(4) -0.7572(3) 0.4548(3) 0.0648(15) Uani 1 1 d . . . . .
H61A H 1.5259 -0.8119 0.4786 0.078 Uiso 1 1 calc R U . . .
C62 C 1.8685(3) -0.6965(3) 0.2046(2) 0.0395(10) Uani 1 1 d . . . . .
C63 C 1.9834(3) -0.7598(3) 0.2689(2) 0.0430(10) Uani 1 1 d . . . . .
C64 C 1.5298(3) -0.4538(3) 0.3156(2) 0.0465(11) Uani 1 1 d . . . . .
H64A H 1.4753 -0.4768 0.3156 0.056 Uiso 1 1 calc R U . . .
C65 C 1.4400(3) -0.2040(3) 0.1614(2) 0.0385(9) Uani 1 1 d . . . . .
C66 C 1.5197(3) -0.8190(3) 0.2470(2) 0.0405(10) Uani 1 1 d . . . . .
H66A H 1.5451 -0.8106 0.2816 0.049 Uiso 1 1 calc R U . . .
C67 C 1.5981(3) -0.5671(3) 0.1059(2) 0.0441(10) Uani 1 1 d . . . . .
C68 C 2.0909(3) -1.0298(3) 0.2692(3) 0.0488(11) Uani 1 1 d . . . . .
H68A H 2.1056 -1.0581 0.3106 0.059 Uiso 1 1 calc R U . . .
H68B H 2.1015 -0.9681 0.2642 0.059 Uiso 1 1 calc R U . . .
C69' C 1.2495(14) 0.2741(11) 0.0583(11) 0.114(4) Uani 0.5 1 d D U P B 2
H69A H 1.2538 0.2871 0.1019 0.137 Uiso 0.5 1 calc R U P B 2
H69B H 1.3148 0.2587 0.0302 0.137 Uiso 0.5 1 calc R U P B 2
C70' C 1.2022(13) 0.1944(11) 0.0703(11) 0.112(4) Uani 0.5 1 d D U P B 2
H70A H 1.2359 0.1552 0.0348 0.134 Uiso 0.5 1 calc R U P B 2
H70B H 1.2070 0.1630 0.1135 0.134 Uiso 0.5 1 calc R U P B 2
O19' O 1.1028(14) 0.2138(13) 0.0715(10) 0.096(3) Uani 0.5 1 d D U P B 2
C71' C 1.0662(13) 0.3119(11) 0.0653(8) 0.103(4) Uani 0.5 1 d D U P B 2
H71A H 1.0004 0.3234 0.0627 0.124 Uiso 0.5 1 calc R U P B 2
H71B H 1.0720 0.3424 0.1018 0.124 Uiso 0.5 1 calc R U P B 2
C72' C 1.1369(12) 0.3343(13) -0.0016(8) 0.105(4) Uani 0.5 1 d D U P B 2
H72A H 1.1595 0.2843 -0.0294 0.126 Uiso 0.5 1 calc R U P B 2
H72B H 1.1121 0.3859 -0.0273 0.126 Uiso 0.5 1 calc R U P B 2
O20' O 1.2105(12) 0.3535(11) 0.0278(9) 0.103(3) Uani 0.5 1 d D U P B 2
C69 C 1.2567(14) 0.2441(12) 0.0311(9) 0.114(4) Uani 0.5 1 d D U P C 1
H69C H 1.3222 0.2379 0.0340 0.137 Uiso 0.5 1 calc R U P C 1
H69D H 1.2538 0.2027 0.0003 0.137 Uiso 0.5 1 calc R U P C 1
C70 C 1.1880(13) 0.2276(13) 0.1003(8) 0.112(4) Uani 0.5 1 d D U P C 1
H70C H 1.2128 0.1743 0.1244 0.134 Uiso 0.5 1 calc R U P C 1
H70D H 1.1793 0.2775 0.1271 0.134 Uiso 0.5 1 calc R U P C 1
O19 O 1.0998(15) 0.2172(14) 0.0904(10) 0.096(3) Uani 0.5 1 d D U P C 1
C71 C 1.0713(13) 0.2836(11) 0.0383(9) 0.103(4) Uani 0.5 1 d D U P C 1
H71C H 1.0841 0.2554 -0.0035 0.124 Uiso 0.5 1 calc R U P C 1
H71D H 1.0026 0.3030 0.0539 0.124 Uiso 0.5 1 calc R U P C 1
C72 C 1.1202(11) 0.3597(11) 0.0241(10) 0.105(4) Uani 0.5 1 d D U P C 1
H72C H 1.0982 0.3946 0.0632 0.126 Uiso 0.5 1 calc R U P C 1
H72D H 1.1051 0.3967 -0.0144 0.126 Uiso 0.5 1 calc R U P C 1
O20 O 1.2257(11) 0.3328(11) 0.0084(9) 0.103(3) Uani 0.5 1 d D U P C 1
O1 O 1.7933(2) -1.00701(19) 0.33482(18) 0.0559(9) Uani 1 1 d . . . . .
O2 O 1.2347(2) -0.2054(2) 0.32273(17) 0.0558(8) Uani 1 1 d . . . . .
H2B H 1.2360 -0.2332 0.3638 0.084 Uiso 1 1 d R U . . .
H2C H 1.1711 -0.1857 0.3277 0.084 Uiso 1 1 d R U . . .
O3 O 1.1625(2) -0.3396(2) 0.16975(18) 0.0535(8) Uani 1 1 d . . . . .
O4 O 1.1052(2) -0.31954(18) 0.31868(17) 0.0520(8) Uani 1 1 d . . . . .
O5 O 1.9965(2) -0.91756(19) 0.14078(16) 0.0507(8) Uani 1 1 d . . . . .
H5B H 2.0263 -0.9584 0.1061 0.076 Uiso 1 1 d R U . . .
H5C H 2.0310 -0.8695 0.1190 0.076 Uiso 1 1 d R U . . .
O6 O 1.1164(3) -0.0442(3) 0.0442(2) 0.0868(13) Uani 1 1 d . . . . .
O7 O 1.85717(19) -1.03005(18) 0.18855(17) 0.0437(7) Uani 1 1 d . . . . .
O8 O 1.35105(19) -0.20186(18) 0.17324(16) 0.0424(7) Uani 1 1 d . . . . .
O9 O 1.3897(2) -0.33798(19) 0.27054(16) 0.0460(7) Uani 1 1 d . . . . .
O10 O 1.71804(19) -0.88481(18) 0.22433(17) 0.0473(8) Uani 1 1 d . . . . .
O11 O 1.99163(19) -1.03331(17) 0.27469(16) 0.0428(7) Uani 1 1 d . . . . .
O12 O 1.25695(19) -0.45091(17) 0.27928(16) 0.0454(7) Uani 1 1 d . . . . .
O13 O 2.14134(19) -1.16683(17) 0.21213(16) 0.0409(7) Uani 1 1 d . . . . .
O14 O 1.8560(2) -0.77075(17) 0.19234(16) 0.0421(7) Uani 1 1 d . . . . .
O15 O 1.35474(18) -0.38348(18) 0.14924(15) 0.0401(7) Uani 1 1 d . . . . .
O16 O 1.7636(2) -0.82545(18) 0.33171(16) 0.0425(7) Uani 1 1 d . . . . .
O17 O 1.97569(19) -0.84135(17) 0.27286(16) 0.0423(7) Uani 1 1 d . . . . .
O18 O 1.2399(5) -0.1798(5) -0.0278(3) 0.141(2) Uani 1 1 d . U . . .
F4' F 2.0856(18) -0.6626(8) 0.2846(12) 0.123(6) Uani 0.5 1 d D U P D 2
F6' F 2.051(3) -0.7672(16) 0.3635(8) 0.106(4) Uani 0.5 1 d D U P D 2
F5' F 2.1404(10) -0.7973(13) 0.2676(16) 0.110(4) Uani 0.5 1 d D U P D 2
F4 F 2.0525(18) -0.6599(8) 0.3133(13) 0.123(6) Uani 0.5 1 d D U P D 1
F5 F 2.1496(10) -0.7689(13) 0.2658(16) 0.110(4) Uani 0.5 1 d D U P D 1
F6 F 2.049(3) -0.7915(15) 0.3596(8) 0.106(4) Uani 0.5 1 d D U P D 1
F10' F 0.912(3) -0.323(2) 0.3350(11) 0.126(5) Uani 0.5 1 d D U P E 2
F12' F 0.9116(16) -0.4279(16) 0.4118(12) 0.133(7) Uani 0.5 1 d D U P E 2
F11' F 0.936(2) -0.302(2) 0.4238(19) 0.126(6) Uani 0.5 1 d D U P E 2
F10 F 0.910(3) -0.330(2) 0.3616(12) 0.126(5) Uani 0.5 1 d D U P E 1
F11 F 0.961(2) -0.292(2) 0.4340(19) 0.126(6) Uani 0.5 1 d D U P E 1
F12 F 0.9332(15) -0.4224(16) 0.4426(12) 0.133(7) Uani 0.5 1 d D U P E 1
O24' O 0.7863(12) -0.7117(11) 0.5547(7) 0.131(4) Uani 0.5 1 d D U P F 2
O25' O 0.7915(9) -0.5889(8) 0.4447(7) 0.125(3) Uani 0.5 1 d D U P F 2
C74' C 0.7960(16) -0.7345(13) 0.4849(9) 0.131(4) Uani 0.5 1 d D U P F 2
H74A H 0.8301 -0.7941 0.4773 0.158 Uiso 0.5 1 calc R U P F 2
H74B H 0.7339 -0.7297 0.4765 0.158 Uiso 0.5 1 calc R U P F 2
C77' C 0.7246(16) -0.5742(13) 0.5111(10) 0.131(4) Uani 0.5 1 d D U P F 2
H77A H 0.7528 -0.5397 0.5343 0.157 Uiso 0.5 1 calc R U P F 2
H77B H 0.6668 -0.5378 0.5042 0.157 Uiso 0.5 1 calc R U P F 2
C81' C 0.6970(17) -0.6495(15) 0.5549(13) 0.145(4) Uani 0.5 1 d D U P F 2
H81A H 0.6542 -0.6773 0.5390 0.173 Uiso 0.5 1 calc R U P F 2
H81B H 0.6640 -0.6328 0.6007 0.173 Uiso 0.5 1 calc R U P F 2
C82' C 0.8490(13) -0.6704(12) 0.4453(10) 0.130(4) Uani 0.5 1 d D U P F 2
H82A H 0.9016 -0.6657 0.4634 0.156 Uiso 0.5 1 calc R U P F 2
H82B H 0.8761 -0.6875 0.3991 0.156 Uiso 0.5 1 calc R U P F 2
O24 O 0.7565(11) -0.7361(11) 0.5418(8) 0.131(4) Uani 0.5 1 d D U P G 1
O25 O 0.7878(10) -0.5644(9) 0.4897(7) 0.125(3) Uani 0.5 1 d D U P G 1
C74 C 0.8513(13) -0.7191(12) 0.4906(11) 0.131(4) Uani 0.5 1 d D U P G 1
H74C H 0.9030 -0.7561 0.5058 0.158 Uiso 0.5 1 calc R U P G 1
H74D H 0.8529 -0.7382 0.4473 0.158 Uiso 0.5 1 calc R U P G 1
C77 C 0.7270(14) -0.5956(13) 0.5542(9) 0.131(4) Uani 0.5 1 d D U P G 1
H77C H 0.6800 -0.5475 0.5754 0.157 Uiso 0.5 1 calc R U P G 1
H77D H 0.7643 -0.6229 0.5851 0.157 Uiso 0.5 1 calc R U P G 1
C81 C 0.6814(17) -0.6604(14) 0.5351(14) 0.145(4) Uani 0.5 1 d D U P G 1
H81C H 0.6761 -0.6476 0.4889 0.173 Uiso 0.5 1 calc R U P G 1
H81D H 0.6190 -0.6680 0.5667 0.173 Uiso 0.5 1 calc R U P G 1
C82 C 0.8706(12) -0.6284(11) 0.4796(10) 0.130(4) Uani 0.5 1 d D U P G 1
H82C H 0.9068 -0.6201 0.5101 0.156 Uiso 0.5 1 calc R U P G 1
H82D H 0.9107 -0.6182 0.4332 0.156 Uiso 0.5 1 calc R U P G 1
O22 O 1.3174(10) -0.0613(10) 0.3132(7) 0.129(3) Uani 0.5 1 d D U P H 1
C78 C 1.4619(13) -0.0525(13) 0.3404(9) 0.130(4) Uani 0.5 1 d D U P H 1
H78A H 1.5270 -0.0387 0.3211 0.156 Uiso 0.5 1 calc R U P H 1
H78B H 1.4654 -0.1131 0.3617 0.156 Uiso 0.5 1 calc R U P H 1
O23 O 1.4093(10) 0.0080(10) 0.3911(7) 0.143(3) Uani 0.5 1 d D U P H 1
C79 C 1.2747(15) -0.0010(15) 0.3649(10) 0.135(4) Uani 0.5 1 d D U P H 1
H79A H 1.2801 0.0591 0.3435 0.163 Uiso 0.5 1 calc R U P H 1
H79B H 1.2067 -0.0061 0.3817 0.163 Uiso 0.5 1 calc R U P H 1
C80 C 1.3113(13) -0.0111(16) 0.4209(11) 0.130(4) Uani 0.5 1 d D U P H 1
H80A H 1.3103 -0.0713 0.4428 0.156 Uiso 0.5 1 calc R U P H 1
H80B H 1.2749 0.0306 0.4540 0.156 Uiso 0.5 1 calc R U P H 1
C73 C 1.4172(10) -0.0457(13) 0.2887(8) 0.112(3) Uani 0.5 1 d D U P H 1
H73A H 1.4526 -0.0886 0.2563 0.134 Uiso 0.5 1 calc R U P H 1
H73B H 1.4200 0.0133 0.2648 0.134 Uiso 0.5 1 calc R U P H 1
O23' O 1.3872(11) -0.0668(9) 0.4097(7) 0.143(3) Uani 0.5 1 d D U P I 2
O22' O 1.3384(10) -0.0032(8) 0.2895(7) 0.129(3) Uani 0.5 1 d D U P I 2
C73' C 1.3757(15) -0.0937(10) 0.3017(10) 0.112(3) Uani 0.5 1 d D U P I 2
H73C H 1.3222 -0.1276 0.3196 0.134 Uiso 0.5 1 calc R U P I 2
H73D H 1.4136 -0.1157 0.2584 0.134 Uiso 0.5 1 calc R U P I 2
C78' C 1.4328(13) -0.1104(13) 0.3468(9) 0.130(4) Uani 0.5 1 d D U P I 2
H78C H 1.4941 -0.0895 0.3246 0.156 Uiso 0.5 1 calc R U P I 2
H78D H 1.4453 -0.1742 0.3580 0.156 Uiso 0.5 1 calc R U P I 2
C79' C 1.2760(17) 0.0315(16) 0.3523(10) 0.135(4) Uani 0.5 1 d D U P I 2
H79C H 1.2559 0.0950 0.3448 0.163 Uiso 0.5 1 calc R U P I 2
H79D H 1.2192 0.0018 0.3688 0.163 Uiso 0.5 1 calc R U P I 2
C80' C 1.3304(16) 0.0147(10) 0.3996(13) 0.130(4) Uani 0.5 1 d D U P I 2
H80C H 1.2906 0.0348 0.4430 0.156 Uiso 0.5 1 d R U P I 2
H80D H 1.3786 0.0542 0.3811 0.156 Uiso 0.5 1 d R U P I 2
C75 C 1.0103(18) 0.069(3) 0.528(2) 0.141(5) Uani 0.5 1 d D U P J 1
H75A H 1.0034 0.1001 0.5678 0.170 Uiso 0.5 1 calc R U P J 1
H75B H 1.0422 0.1050 0.4883 0.170 Uiso 0.5 1 calc R U P J 1
C76 C 0.922(2) 0.022(2) 0.4664(15) 0.142(6) Uani 0.5 1 d D U P J 1
H76A H 0.9490 0.0580 0.4249 0.171 Uiso 0.5 1 calc R U P J 1
H76B H 0.8589 0.0114 0.4666 0.171 Uiso 0.5 1 calc R U P J 1
O21 O 0.9172(13) 0.0635(16) 0.5241(13) 0.141(4) Uani 0.5 1 d D U P J 1
C75' C 1.0436(18) 0.063(3) 0.523(2) 0.141(5) Uani 0.5 1 d D U P K 2
H75C H 1.0503 0.0958 0.5577 0.170 Uiso 0.5 1 calc R U P K 2
H75D H 1.0919 0.0755 0.4799 0.170 Uiso 0.5 1 calc R U P K 2
C76' C 0.956(2) 0.033(2) 0.4570(14) 0.142(6) Uani 0.5 1 d D U P K 2
H76C H 1.0153 0.0429 0.4219 0.171 Uiso 0.5 1 calc R U P K 2
H76D H 0.9026 0.0561 0.4384 0.171 Uiso 0.5 1 calc R U P K 2
O21' O 0.9483(13) 0.0791(16) 0.5154(13) 0.141(4) Uani 0.5 1 d D U P K 2

loop_
_atom_site_aniso_label
_atom_site_aniso_U_11
_atom_site_aniso_U_22
_atom_site_aniso_U_33
_atom_site_aniso_U_23
_atom_site_aniso_U_13
_atom_site_aniso_U_12
Dy1 0.02595(9) 0.02521(9) 0.05081(13) -0.00236(8) -0.01455(9) 0.00098(7)
Dy2 0.02384(9) 0.02694(9) 0.04963(13) 0.00058(8) -0.01013(8) 0.00149(7)
F1 0.149(4) 0.0393(17) 0.173(4) -0.001(2) -0.099(3) 0.004(2)
F2 0.0579(18) 0.0566(18) 0.162(4) -0.047(2) -0.050(2) 0.0020(14)
F3 0.070(2) 0.091(3) 0.168(4) -0.082(3) 0.021(3) -0.008(2)
F7 0.139(4) 0.136(3) 0.054(2) 0.005(2) -0.019(2) -0.068(3)
F8 0.094(3) 0.0563(19) 0.131(3) 0.038(2) -0.021(2) -0.0096(18)
F9 0.068(2) 0.118(3) 0.118(3) 0.052(2) -0.042(2) -0.058(2)
F13 0.140(4) 0.089(3) 0.175(5) 0.083(3) -0.048(4) -0.013(3)
F14 0.120(3) 0.071(2) 0.144(4) 0.010(2) 0.047(3) -0.038(2)
F15 0.181(5) 0.072(2) 0.138(4) -0.018(3) -0.005(4) -0.064(3)
F16 0.072(6) 0.124(6) 0.189(11) -0.032(7) -0.084(8) 0.017(5)
F17 0.083(5) 0.179(8) 0.184(8) -0.015(6) -0.047(5) -0.075(5)
F18 0.106(5) 0.137(7) 0.212(9) -0.066(7) -0.095(6) -0.014(5)
F18' 0.106(5) 0.137(7) 0.212(9) -0.066(7) -0.095(6) -0.014(5)
F17' 0.083(5) 0.179(8) 0.184(8) -0.015(6) -0.047(5) -0.075(5)
F16' 0.072(6) 0.124(6) 0.189(11) -0.032(7) -0.084(8) 0.017(5)
C1 0.050(3) 0.036(2) 0.100(4) 0.022(3) -0.025(3) 0.002(2)
C2 0.043(3) 0.050(3) 0.094(4) -0.028(3) -0.029(3) 0.007(2)
C3 0.039(2) 0.036(2) 0.072(3) 0.008(2) 0.005(2) -0.0044(19)
C4 0.058(3) 0.047(3) 0.069(4) -0.021(2) -0.018(3) 0.008(2)
C5 0.048(3) 0.041(2) 0.057(3) -0.002(2) 0.004(2) -0.008(2)
C6 0.037(2) 0.054(3) 0.056(3) -0.015(2) -0.016(2) 0.007(2)
C7 0.050(3) 0.050(3) 0.133(6) 0.023(4) 0.016(4) 0.008(3)
C8 0.062(3) 0.069(4) 0.125(6) 0.022(4) -0.063(4) -0.019(3)
C9 0.038(2) 0.048(3) 0.089(4) -0.018(3) -0.029(3) 0.001(2)
C10 0.127(8) 0.194(10) 0.085(6) -0.035(6) -0.018(5) -0.070(7)
C11 0.045(3) 0.103(5) 0.206(10) -0.104(6) -0.044(5) 0.018(3)
C12 0.050(3) 0.030(2) 0.078(4) -0.003(2) -0.030(3) -0.0062(19)
C13 0.038(2) 0.0274(18) 0.047(3) -0.0022(17) -0.009(2) 0.0001(16)
C14 0.077(4) 0.040(2) 0.051(3) 0.002(2) 0.001(3) 0.008(2)
C15 0.077(4) 0.035(2) 0.063(3) 0.003(2) -0.020(3) 0.012(2)
C16 0.047(3) 0.059(3) 0.059(3) 0.010(2) -0.020(2) -0.016(2)
C17 0.035(2) 0.036(2) 0.068(3) -0.004(2) -0.001(2) 0.0032(18)
C18 0.031(2) 0.038(2) 0.055(3) -0.0036(19) -0.016(2) -0.0009(17)
C19 0.046(3) 0.043(2) 0.060(3) -0.004(2) -0.021(2) 0.009(2)
C20 0.057(3) 0.066(3) 0.104(5) 0.017(3) -0.047(3) 0.003(3)
C21 0.075(4) 0.048(3) 0.092(5) 0.011(3) 0.005(4) -0.019(3)
C22 0.043(2) 0.037(2) 0.055(3) 0.009(2) -0.009(2) -0.0058(19)
C23 0.100(6) 0.182(8) 0.145(7) -0.037(6) -0.059(5) 0.026(5)
C24 0.036(2) 0.032(2) 0.051(3) -0.0004(18) -0.010(2) -0.0005(17)
C25 0.106(5) 0.052(3) 0.046(3) 0.013(2) -0.006(3) 0.018(3)
C26 0.038(2) 0.042(2) 0.045(3) -0.0058(19) -0.011(2) 0.0024(18)
C27 0.045(3) 0.045(2) 0.053(3) -0.008(2) -0.011(2) 0.001(2)
C28 0.049(3) 0.071(3) 0.063(3) -0.017(3) -0.030(3) 0.009(2)
C29 0.034(2) 0.061(3) 0.060(3) -0.009(2) -0.020(2) 0.010(2)
C30 0.048(3) 0.046(3) 0.065(3) -0.006(2) -0.009(3) 0.015(2)
C31 0.035(2) 0.034(2) 0.072(3) 0.003(2) -0.019(2) 0.0028(17)
C32 0.033(2) 0.035(2) 0.047(3) -0.0006(18) -0.0071(19) 0.0028(17)
C33 0.027(2) 0.045(2) 0.066(3) 0.000(2) -0.016(2) -0.0035(18)
C34 0.037(2) 0.038(2) 0.053(3) 0.001(2) -0.009(2) 0.0066(18)
C35 0.044(3) 0.041(2) 0.063(3) -0.001(2) -0.017(2) 0.005(2)
C36 0.033(2) 0.034(2) 0.057(3) -0.0038(19) -0.016(2) 0.0022(17)
C37 0.036(2) 0.032(2) 0.054(3) 0.0059(19) -0.011(2) 0.0003(17)
C38 0.035(2) 0.035(2) 0.057(3) -0.0034(19) -0.020(2) 0.0020(17)
C39 0.035(2) 0.040(2) 0.063(3) -0.004(2) -0.023(2) 0.0039(18)
C40 0.035(2) 0.034(2) 0.046(3) 0.0036(18) -0.0098(19) -0.0031(17)
C41 0.033(2) 0.0307(19) 0.060(3) 0.0057(19) -0.009(2) -0.0002(16)
C42 0.036(2) 0.033(2) 0.042(2) 0.0005(17) -0.0051(19) 0.0036(17)
C43 0.039(3) 0.046(3) 0.091(4) -0.024(3) -0.025(3) 0.005(2)
C44 0.040(2) 0.041(2) 0.046(3) -0.0002(19) -0.014(2) 0.0005(18)
C45 0.034(2) 0.0318(19) 0.054(3) -0.0051(18) -0.014(2) 0.0047(16)
C46 0.052(3) 0.033(2) 0.104(4) 0.010(2) -0.035(3) -0.009(2)
C47 0.033(2) 0.0324(19) 0.052(3) -0.0087(18) -0.0130(19) -0.0009(16)
C48 0.053(3) 0.049(3) 0.099(4) 0.013(3) -0.043(3) -0.013(2)
C49 0.038(2) 0.038(2) 0.041(2) -0.0047(18) -0.012(2) 0.0022(17)
C50 0.041(2) 0.035(2) 0.047(3) 0.0008(18) -0.013(2) 0.0054(18)
C51 0.073(4) 0.061(3) 0.090(5) -0.004(3) 0.023(3) 0.006(3)
C52 0.037(2) 0.0303(19) 0.061(3) 0.0048(19) -0.016(2) 0.0031(17)
C53 0.028(2) 0.036(2) 0.060(3) -0.0057(19) -0.017(2) 0.0007(16)
C54 0.034(2) 0.040(2) 0.066(3) -0.011(2) -0.021(2) -0.0029(18)
C55 0.032(2) 0.039(2) 0.062(3) -0.005(2) -0.021(2) 0.0072(17)
C56 0.064(4) 0.051(3) 0.097(5) -0.010(3) 0.003(3) 0.017(3)
C57 0.064(4) 0.114(6) 0.116(6) -0.038(5) -0.028(4) 0.007(4)
C58 0.072(4) 0.052(3) 0.103(5) 0.002(3) -0.052(4) -0.015(3)
C59 0.129(8) 0.101(6) 0.177(10) -0.048(6) -0.041(7) 0.001(6)
C60 0.063(3) 0.034(2) 0.122(5) 0.020(3) -0.033(4) -0.011(2)
C61 0.062(3) 0.047(3) 0.066(4) 0.001(2) 0.005(3) -0.001(2)
C62 0.031(2) 0.0295(19) 0.053(3) 0.0016(18) -0.0073(19) -0.0032(16)
C63 0.040(2) 0.037(2) 0.057(3) -0.0047(19) -0.019(2) -0.0081(18)
C64 0.038(2) 0.041(2) 0.060(3) -0.006(2) -0.017(2) 0.0017(18)
C65 0.032(2) 0.0330(19) 0.051(3) -0.0039(18) -0.0118(19) -0.0061(16)
C66 0.036(2) 0.034(2) 0.055(3) -0.0076(19) -0.020(2) 0.0018(17)
C67 0.039(2) 0.035(2) 0.051(3) 0.0022(19) -0.010(2) 0.0058(18)
C68 0.035(2) 0.036(2) 0.078(3) -0.011(2) -0.022(2) 0.0047(18)
C69' 0.098(5) 0.115(7) 0.131(8) 0.004(6) -0.038(5) -0.025(5)
C70' 0.116(6) 0.101(7) 0.118(8) 0.012(5) -0.034(6) -0.029(5)
O19' 0.089(3) 0.090(3) 0.104(8) 0.008(4) -0.011(4) -0.042(3)
C71' 0.094(5) 0.104(6) 0.113(7) -0.002(5) -0.029(5) -0.025(4)
C72' 0.115(5) 0.093(6) 0.109(7) 0.003(5) -0.034(5) -0.021(4)
O20' 0.102(4) 0.096(5) 0.106(7) 0.011(5) -0.019(5) -0.039(4)
C69 0.098(5) 0.115(7) 0.131(8) 0.004(6) -0.038(5) -0.025(5)
C70 0.116(6) 0.101(7) 0.118(8) 0.012(5) -0.034(6) -0.029(5)
O19 0.089(3) 0.090(3) 0.104(8) 0.008(4) -0.011(4) -0.042(3)
C71 0.094(5) 0.104(6) 0.113(7) -0.002(5) -0.029(5) -0.025(4)
C72 0.115(5) 0.093(6) 0.109(7) 0.003(5) -0.034(5) -0.021(4)
O20 0.102(4) 0.096(5) 0.106(7) 0.011(5) -0.019(5) -0.039(4)
O1 0.0448(18) 0.0330(15) 0.072(2) 0.0057(15) 0.0006(17) 0.0039(13)
O2 0.057(2) 0.0546(19) 0.059(2) -0.0077(16) -0.0262(17) 0.0041(16)
O3 0.0387(17) 0.0444(17) 0.083(2) -0.0220(17) -0.0269(17) 0.0095(13)
O4 0.0360(16) 0.0333(15) 0.069(2) 0.0033(14) 0.0043(15) 0.0040(12)
O5 0.0497(18) 0.0408(16) 0.055(2) -0.0045(14) -0.0058(16) -0.0037(14)
O6 0.085(3) 0.093(3) 0.078(3) -0.030(2) -0.017(3) 0.007(2)
O7 0.0298(14) 0.0353(14) 0.071(2) -0.0141(14) -0.0217(15) 0.0020(12)
O8 0.0302(14) 0.0361(14) 0.059(2) 0.0044(13) -0.0147(14) -0.0020(12)
O9 0.0309(15) 0.0446(16) 0.062(2) 0.0058(14) -0.0174(14) -0.0032(12)
O10 0.0302(15) 0.0381(15) 0.080(2) -0.0147(15) -0.0270(16) 0.0041(12)
O11 0.0318(14) 0.0292(13) 0.066(2) -0.0032(13) -0.0168(14) 0.0049(11)
O12 0.0320(15) 0.0311(14) 0.060(2) 0.0054(13) -0.0011(14) 0.0035(12)
O13 0.0297(14) 0.0319(14) 0.061(2) -0.0040(13) -0.0186(14) 0.0055(11)
O14 0.0390(16) 0.0309(14) 0.058(2) 0.0030(13) -0.0214(14) -0.0009(12)
O15 0.0291(14) 0.0366(14) 0.0521(18) -0.0062(13) -0.0094(13) 0.0004(11)
O16 0.0350(15) 0.0350(14) 0.0544(19) -0.0051(13) -0.0078(14) -0.0042(12)
O17 0.0347(15) 0.0317(14) 0.066(2) -0.0036(13) -0.0251(15) 0.0007(12)
O18 0.115(4) 0.163(5) 0.138(5) -0.060(4) -0.048(4) 0.063(4)
F4' 0.142(14) 0.066(2) 0.217(17) 0.004(5) -0.129(11) -0.037(4)
F6' 0.139(4) 0.114(11) 0.110(4) 0.003(5) -0.090(4) -0.048(9)
F5' 0.047(3) 0.137(11) 0.175(5) -0.042(9) -0.050(4) -0.033(5)
F4 0.142(14) 0.066(2) 0.217(17) 0.004(5) -0.129(11) -0.037(4)
F5 0.047(3) 0.137(11) 0.175(5) -0.042(9) -0.050(4) -0.033(5)
F6 0.139(4) 0.114(11) 0.110(4) 0.003(5) -0.090(4) -0.048(9)
F10' 0.042(2) 0.185(6) 0.123(15) 0.031(11) -0.014(12) 0.010(3)
F12' 0.049(8) 0.083(4) 0.200(18) 0.031(9) 0.044(8) 0.000(5)
F11' 0.069(14) 0.119(6) 0.159(10) -0.062(5) 0.027(8) 0.007(6)
F10 0.042(2) 0.185(6) 0.123(15) 0.031(11) -0.014(12) 0.010(3)
F11 0.069(14) 0.119(6) 0.159(10) -0.062(5) 0.027(8) 0.007(6)
F12 0.049(8) 0.083(4) 0.200(18) 0.031(9) 0.044(8) 0.000(5)
O24' 0.156(6) 0.119(5) 0.105(5) 0.023(4) -0.034(4) -0.015(4)
O25' 0.133(5) 0.111(4) 0.121(6) 0.013(5) -0.037(5) -0.002(4)
C74' 0.138(6) 0.109(5) 0.136(6) -0.008(5) -0.034(5) 0.004(5)
C77' 0.136(6) 0.117(5) 0.125(7) -0.013(5) -0.029(5) 0.011(5)
C81' 0.131(6) 0.165(6) 0.130(7) -0.015(5) -0.026(5) -0.018(4)
C82' 0.122(6) 0.132(6) 0.121(6) -0.016(5) -0.018(5) -0.004(4)
O24 0.156(6) 0.119(5) 0.105(5) 0.023(4) -0.034(4) -0.015(4)
O25 0.133(5) 0.111(4) 0.121(6) 0.013(5) -0.037(5) -0.002(4)
C74 0.138(6) 0.109(5) 0.136(6) -0.008(5) -0.034(5) 0.004(5)
C77 0.136(6) 0.117(5) 0.125(7) -0.013(5) -0.029(5) 0.011(5)
C81 0.131(6) 0.165(6) 0.130(7) -0.015(5) -0.026(5) -0.018(4)
C82 0.122(6) 0.132(6) 0.121(6) -0.016(5) -0.018(5) -0.004(4)
O22 0.154(5) 0.121(5) 0.132(5) -0.013(4) -0.050(4) -0.053(4)
C78 0.115(6) 0.130(7) 0.142(6) -0.021(5) -0.035(5) -0.005(5)
O23 0.164(5) 0.142(6) 0.132(5) -0.024(5) -0.052(4) -0.016(5)
C79 0.132(6) 0.137(8) 0.139(6) -0.023(6) -0.044(4) -0.004(5)
C80 0.137(6) 0.139(7) 0.118(6) -0.040(5) -0.039(5) -0.003(5)
C73 0.113(4) 0.111(4) 0.114(4) -0.019(3) -0.026(3) -0.023(3)
O23' 0.164(5) 0.142(6) 0.132(5) -0.024(5) -0.052(4) -0.016(5)
O22' 0.154(5) 0.121(5) 0.132(5) -0.013(4) -0.050(4) -0.053(4)
C73' 0.113(4) 0.111(4) 0.114(4) -0.019(3) -0.026(3) -0.023(3)
C78' 0.115(6) 0.130(7) 0.142(6) -0.021(5) -0.035(5) -0.005(5)
C79' 0.132(6) 0.137(8) 0.139(6) -0.023(6) -0.044(4) -0.004(5)
C80' 0.137(6) 0.139(7) 0.118(6) -0.040(5) -0.039(5) -0.003(5)
C75 0.150(8) 0.133(7) 0.146(7) -0.030(5) -0.040(7) -0.024(7)
C76 0.145(9) 0.145(8) 0.144(7) -0.001(5) -0.057(6) -0.019(6)
O21 0.129(7) 0.118(6) 0.156(6) -0.025(5) -0.013(6) -0.003(5)
C75' 0.150(8) 0.133(7) 0.146(7) -0.030(5) -0.040(7) -0.024(7)
C76' 0.145(9) 0.145(8) 0.144(7) -0.001(5) -0.057(6) -0.019(6)
O21' 0.129(7) 0.118(6) 0.156(6) -0.025(5) -0.013(6) -0.003(5)

loop_
_atom_type_symbol
_atom_type_description
_atom_type_scat_dispersion_real
_atom_type_scat_dispersion_imag
_atom_type_scat_source
C C 0.0033 0.0016 'International Tables Vol C Tables 4.2.6.8 and 6.1.1.4'
H H 0.0000 0.0000 'International Tables Vol C Tables 4.2.6.8 and 6.1.1.4'
Dy Dy -0.1892 4.4098 'International Tables Vol C Tables 4.2.6.8 and 6.1.1.4'
O O 0.0106 0.0060 'International Tables Vol C Tables 4.2.6.8 and 6.1.1.4'
F F 0.0171 0.0103 'International Tables Vol C Tables 4.2.6.8 and 6.1.1.4'

loop_
_geom_angle_atom_site_label_1
_geom_angle_atom_site_label_2
_geom_angle_atom_site_label_3
_geom_angle
_geom_angle_site_symmetry_3
O1 Dy1 O17 112.97(12) .
O1 Dy1 O14 144.51(10) .
O17 Dy1 O14 73.53(10) .
O1 Dy1 O7 78.76(12) .
O17 Dy1 O7 143.10(10) .
O14 Dy1 O7 117.99(11) .
O1 Dy1 O10 83.74(12) .
O17 Dy1 O10 140.86(9) .
O14 Dy1 O10 73.40(10) .
O7 Dy1 O10 72.68(9) .
O1 Dy1 O16 71.76(10) .
O17 Dy1 O16 79.09(10) .
O14 Dy1 O16 75.71(10) .
O7 Dy1 O16 136.51(10) .
O10 Dy1 O16 72.95(10) .
O1 Dy1 O5 140.34(10) .
O17 Dy1 O5 79.41(11) .
O14 Dy1 O5 74.39(10) .
O7 Dy1 O5 71.54(10) .
O10 Dy1 O5 110.82(11) .
O16 Dy1 O5 147.03(10) .
O1 Dy1 O11 71.15(10) .
O17 Dy1 O11 74.26(9) .
O14 Dy1 O11 140.10(9) .
O7 Dy1 O11 77.42(9) .
O10 Dy1 O11 144.06(9) .
O16 Dy1 O11 120.02(10) .
O5 Dy1 O11 77.09(10) .
O3 Dy2 O8 110.11(12) .
O3 Dy2 O15 71.84(10) .
O8 Dy2 O15 76.54(10) .
O3 Dy2 O12 86.11(11) .
O8 Dy2 O12 139.56(9) .
O15 Dy2 O12 73.92(10) .
O3 Dy2 O4 80.17(12) .
O8 Dy2 O4 145.22(10) .
O15 Dy2 O4 136.96(10) .
O12 Dy2 O4 72.14(9) .
O3 Dy2 O9 146.02(10) .
O8 Dy2 O9 73.75(10) .
O15 Dy2 O9 76.67(10) .
O12 Dy2 O9 73.03(10) .
O4 Dy2 O9 116.66(11) .
O3 Dy2 O2 140.93(10) .
O8 Dy2 O2 79.87(11) .
O15 Dy2 O2 145.51(10) .
O12 Dy2 O2 111.06(11) .
O4 Dy2 O2 72.92(12) .
O9 Dy2 O2 72.77(11) .
O3 Dy2 O13 72.77(10) 1_465
O8 Dy2 O13 74.98(9) 1_465
O15 Dy2 O13 122.46(10) 1_465
O12 Dy2 O13 145.04(9) 1_465
O4 Dy2 O13 76.93(10) 1_465
O9 Dy2 O13 137.43(10) 1_465
O2 Dy2 O13 73.90(10) 1_465
C60 C1 C34 121.6(4) .
C9 C2 C32 121.8(4) .
C17 C3 C13 121.9(4) .
C27 C4 C30 120.6(5) .
C22 C5 C49 122.6(4) .
C28 C6 C53 119.1(4) .
F11' C7 F12' 115.0(18) .
F10 C7 F12 119.4(19) .
F10 C7 F11 103(2) .
F12 C7 F11 94.7(15) .
F11' C7 F10' 96.9(17) .
F12' C7 F10' 95.3(14) .
F10 C7 C17 119.2(17) .
F11' C7 C17 120.3(15) .
F12' C7 C17 117.3(12) .
F12 C7 C17 111.8(11) .
F11 C7 C17 103.6(13) .
F10' C7 C17 105.0(14) .
C20 C8 C48 120.8(5) .
O3 C9 C2 129.4(4) .
O3 C9 C11 112.7(4) .
C2 C9 C11 118.0(5) .
C23 C10 O6 108.4(7) .
F18' C11 F16' 111.4(9) .
F16 C11 F17 108.7(9) .
F16 C11 F18 109.6(9) .
F17 C11 F18 102.9(7) .
F18' C11 F17' 103.9(9) .
F16' C11 F17' 100.0(7) .
F16 C11 C9 116.6(8) .
F18' C11 C9 121.0(7) .
F16' C11 C9 112.7(8) .
F17 C11 C9 109.2(7) .
F18 C11 C9 108.9(7) .
F17' C11 C9 104.9(7) .
C63 C12 C62 123.0(4) .
O12 C13 C3 123.0(4) .
O12 C13 C24 117.2(4) .
C3 C13 C24 119.8(4) .
C24 C14 C25 120.0(5) .
C25 C15 C45 121.4(4) .
F7 C16 F9 107.4(5) .
F7 C16 F8 105.2(5) .
F9 C16 F8 105.2(4) .
F7 C16 C65 111.5(4) .
F9 C16 C65 115.2(4) .
F8 C16 C65 111.8(4) .
O4 C17 C3 128.9(4) .
O4 C17 C7 113.3(4) .
C3 C17 C7 117.9(4) .
O10 C18 C54 123.1(4) .
O10 C18 C53 118.0(4) .
C54 C18 C53 118.9(4) .
C44 C19 C56 117.9(4) .
C44 C19 C35 122.1(4) .
C56 C19 C35 120.0(4) .
C8 C20 C35 120.2(5) .
F14 C21 F15 108.1(6) .
F14 C21 F13 107.4(6) .
F15 C21 F13 104.8(6) .
F14 C21 C22 114.4(5) .
F15 C21 C22 111.3(6) .
F13 C21 C22 110.4(5) .
O1 C22 C5 128.5(4) .
O1 C22 C21 112.2(4) .
C5 C22 C21 119.3(4) .
O18 C23 C10 112.3(8) .
C14 C24 C40 119.2(4) .
C14 C24 C13 121.3(4) .
C40 C24 C13 119.5(4) .
C15 C25 C14 120.4(5) .
C61 C26 C44 118.6(4) .
C61 C26 C49 122.2(4) .
C44 C26 C49 119.2(4) .
C4 C27 C42 120.0(5) .
C29 C28 C6 120.2(5) .
C28 C29 C36 121.9(4) .
C4 C30 C67 121.1(4) .
O13 C31 C68 112.4(4) .
O15 C32 C2 121.7(4) .
O15 C32 C42 116.9(4) .
C2 C32 C42 121.3(4) .
C65 C33 C38 123.1(4) .
C1 C34 C37 117.3(4) .
C1 C34 C67 120.6(4) .
C37 C34 C67 122.1(4) .
C20 C35 C64 118.8(4) .
C20 C35 C19 120.6(4) .
C64 C35 C19 120.5(4) .
C29 C36 C66 117.8(4) .
C29 C36 C45 119.8(4) .
C66 C36 C45 122.2(4) .
C41 C37 C34 121.6(4) .
O9 C38 C33 123.3(4) .
O9 C38 C39 116.8(4) .
C33 C38 C39 120.0(4) .
C48 C39 C64 119.0(4) .
C48 C39 C38 122.4(4) .
C64 C39 C38 118.6(4) .
C24 C40 C45 121.3(4) .
C37 C41 C46 119.1(4) .
C37 C41 C62 118.9(4) .
C46 C41 C62 122.0(4) .
C27 C42 C50 118.9(4) .
C27 C42 C32 123.6(4) .
C50 C42 C32 117.5(4) .
F3 C43 F2 108.6(5) .
F3 C43 F1 104.0(4) .
F2 C43 F1 106.1(5) .
F3 C43 C47 111.5(4) .
F2 C43 C47 115.0(4) .
F1 C43 C47 110.9(4) .
C19 C44 C26 121.5(4) .
C15 C45 C40 117.6(4) .
C15 C45 C36 120.3(4) .
C40 C45 C36 121.8(4) .
C60 C46 C41 119.9(5) .
O7 C47 C54 128.8(4) .
O7 C47 C43 112.9(3) .
C54 C47 C43 118.3(4) .
C8 C48 C39 119.9(5) .
O16 C49 C5 122.5(4) .
O16 C49 C26 117.8(4) .
C5 C49 C26 119.7(4) .
C42 C50 C67 121.7(4) .
C56 C51 C61 119.5(5) .
O11 C52 C55 110.1(3) .
C66 C53 C6 120.2(4) .
C66 C53 C18 119.0(4) .
C6 C53 C18 120.8(4) .
C47 C54 C18 122.1(4) .
O13 C55 C52 110.1(4) .
C51 C56 C19 121.6(5) .
O6 C57 C59 112.4(7) .
F6' C58 F4' 108.9(13) .
F5 C58 F4 109.2(11) .
F5 C58 F6 104.6(12) .
F4 C58 F6 104.3(12) .
F6' C58 F5' 103.7(12) .
F4' C58 F5' 105.0(11) .
F5 C58 C63 117.4(12) .
F6' C58 C63 117.4(16) .
F4' C58 C63 115.3(14) .
F4 C58 C63 113.2(14) .
F6 C58 C63 106.8(15) .
F5' C58 C63 104.9(11) .
O18 C59 C57 111.2(8) .
C46 C60 C1 120.5(5) .
C26 C61 C51 120.9(5) .
O14 C62 C12 122.0(4) .
O14 C62 C41 116.5(4) .
C12 C62 C41 121.5(4) .
O17 C63 C12 128.9(4) .
O17 C63 C58 112.6(4) .
C12 C63 C58 118.5(4) .
C35 C64 C39 121.3(4) .
O8 C65 C33 129.7(4) .
O8 C65 C16 112.6(4) .
C33 C65 C16 117.7(4) .
C53 C66 C36 120.7(4) .
C30 C67 C50 117.7(4) .
C30 C67 C34 122.2(4) .
C50 C67 C34 120.0(4) .
O11 C68 C31 110.8(4) .
O20' C69' C70' 120.2(17) .
O19' C70' C69' 113.2(17) .
C70' O19' C71' 113.9(18) .
C72' C71' O19' 96.7(14) .
O20' C72' C71' 95.9(14) .
C69' O20' C72' 109.1(16) .
O20 C69 C70 104.8(15) .
O19 C70 C69 107.3(17) .
C70 O19 C71 113.2(17) .
C72 C71 O19 113.4(17) .
C71 C72 O20 111.0(15) .
C69 O20 C72 116.1(16) .
C22 O1 Dy1 132.0(3) .
C9 O3 Dy2 131.2(3) .
C17 O4 Dy2 133.9(3) .
C57 O6 C10 106.7(5) .
C47 O7 Dy1 132.5(3) .
C65 O8 Dy2 131.1(3) .
C38 O9 Dy2 136.0(3) .
C18 O10 Dy1 138.0(3) .
C68 O11 C52 107.4(3) .
C68 O11 Dy1 129.2(2) .
C52 O11 Dy1 121.2(2) .
C13 O12 Dy2 138.9(3) .
C31 O13 C55 108.9(3) .
C31 O13 Dy2 127.5(2) 1_645
C55 O13 Dy2 121.5(2) 1_645
C62 O14 Dy1 134.5(3) .
C32 O15 Dy2 133.1(3) .
C49 O16 Dy1 132.6(3) .
C63 O17 Dy1 131.6(3) .
C23 O18 C59 109.3(8) .
C81' O24' C74' 91.3(16) .
C82' O25' C77' 111.7(14) .
C82' C74' O24' 101.3(16) .
C81' C77' O25' 117.6(18) .
C77' C81' O24' 106.8(19) .
O25' C82' C74' 110.3(16) .
C81 O24 C74 109.4(16) .
C82 O25 C77 103.6(14) .
C82 C74 O24 116.0(16) .
O25 C77 C81 102.4(17) .
C77 C81 O24 94.9(16) .
O25 C82 C74 114.2(16) .
C79 O22 C73 104.0(12) .
C73 C78 O23 110.6(15) .
C78 O23 C80 110.7(15) .
C80 C79 O22 117.8(19) .
C79 C80 O23 103.3(18) .
C78 C73 O22 113.6(15) .
C80' O23' C78' 112.9(16) .
C73' O22' C79' 110.6(16) .
C78' C73' O22' 115.6(16) .
C73' C78' O23' 112.2(16) .
C80' C79' O22' 106.2(19) .
O23' C80' C79' 124.0(18) .
O21 C75 C76 117(3) 2_756
O21 C76 C75 105(2) 2_756
C76 O21 C75 111(2) .
O21' C75' C76' 95(2) 2_756
O21' C76' C75' 109(3) 2_756
C75' O21' C76' 104(2) .

loop_
_geom_bond_atom_site_label_1
_geom_bond_atom_site_label_2
_geom_bond_distance
_geom_bond_site_symmetry_2
Dy1 O1 2.293(3) .
Dy1 O17 2.304(3) .
Dy1 O14 2.310(3) .
Dy1 O7 2.327(3) .
Dy1 O10 2.338(3) .
Dy1 O16 2.364(3) .
Dy1 O5 2.418(3) .
Dy1 O11 2.495(3) .
Dy2 O3 2.297(3) .
Dy2 O8 2.321(3) .
Dy2 O15 2.321(3) .
Dy2 O12 2.323(3) .
Dy2 O4 2.326(3) .
Dy2 O9 2.343(3) .
Dy2 O2 2.425(3) .
Dy2 O13 2.472(2) 1_465
F1 C43 1.326(6) .
F2 C43 1.309(5) .
F3 C43 1.301(6) .
F7 C16 1.303(6) .
F8 C16 1.323(6) .
F9 C16 1.308(5) .
F13 C21 1.309(8) .
F14 C21 1.299(7) .
F15 C21 1.308(8) .
F16 C11 1.234(12) .
F17 C11 1.355(10) .
F18 C11 1.393(11) .
F18' C11 1.245(9) .
F17' C11 1.423(11) .
F16' C11 1.343(13) .
C1 C60 1.374(7) .
C1 C34 1.391(6) .
C2 C9 1.356(6) .
C2 C32 1.415(6) .
C3 C17 1.359(6) .
C3 C13 1.416(6) .
C4 C27 1.374(6) .
C4 C30 1.380(7) .
C5 C22 1.360(6) .
C5 C49 1.414(6) .
C6 C28 1.386(6) .
C6 C53 1.387(6) .
C7 F10 1.10(3) .
C7 F11' 1.18(3) .
C7 F12' 1.29(2) .
C7 F12 1.33(2) .
C7 F11 1.50(3) .
C7 F10' 1.53(2) .
C7 C17 1.535(7) .
C8 C20 1.376(7) .
C8 C48 1.379(7) .
C9 O3 1.253(5) .
C9 C11 1.529(7) .
C10 C23 1.471(12) .
C10 O6 1.476(9) .
C12 C63 1.368(6) .
C12 C62 1.413(6) .
C13 O12 1.243(5) .
C13 C24 1.489(5) .
C14 C24 1.376(6) .
C14 C25 1.378(7) .
C15 C25 1.361(7) .
C15 C45 1.385(7) .
C16 C65 1.532(6) .
C17 O4 1.257(5) .
C18 O10 1.242(5) .
C18 C54 1.429(6) .
C18 C53 1.494(5) .
C19 C44 1.383(6) .
C19 C56 1.387(7) .
C19 C35 1.494(6) .
C20 C35 1.383(7) .
C21 C22 1.531(6) .
C22 O1 1.246(5) .
C23 O18 1.328(11) .
C24 C40 1.385(6) .
C26 C61 1.379(6) .
C26 C44 1.395(6) .
C26 C49 1.494(6) .
C27 C42 1.386(6) .
C28 C29 1.368(7) .
C29 C36 1.385(6) .
C30 C67 1.387(7) .
C31 O13 1.434(5) .
C31 C68 1.498(6) .
C32 O15 1.258(5) .
C32 C42 1.486(5) .
C33 C65 1.370(6) .
C33 C38 1.411(6) .
C34 C37 1.398(5) .
C34 C67 1.475(6) .
C35 C64 1.385(6) .
C36 C66 1.393(5) .
C36 C45 1.476(6) .
C37 C41 1.384(6) .
C38 O9 1.248(5) .
C38 C39 1.492(6) .
C39 C48 1.382(6) .
C39 C64 1.387(6) .
C40 C45 1.392(5) .
C41 C46 1.398(6) .
C41 C62 1.493(5) .
C42 C50 1.392(6) .
C43 C47 1.525(6) .
C46 C60 1.369(6) .
C47 O7 1.266(5) .
C47 C54 1.366(5) .
C49 O16 1.252(5) .
C50 C67 1.393(5) .
C51 C56 1.372(8) .
C51 C61 1.379(7) .
C52 O11 1.447(5) .
C52 C55 1.488(6) .
C53 C66 1.387(6) .
C55 O13 1.443(5) .
C57 O6 1.397(8) .
C57 C59 1.437(10) .
C58 F5 1.293(14) .
C58 F6' 1.306(15) .
C58 F4' 1.318(14) .
C58 F4 1.328(14) .
C58 F6 1.345(14) .
C58 F5' 1.345(14) .
C58 C63 1.522(7) .
C59 O18 1.381(11) .
C62 O14 1.252(5) .
C63 O17 1.261(5) .
C65 O8 1.254(5) .
C68 O11 1.440(5) .
C69' O20' 1.402(15) .
C69' C70' 1.462(15) .
C70' O19' 1.435(16) .
O19' C71' 1.505(17) .
C71' C72' 1.498(16) .
C72' O20' 1.474(16) .
C69 O20 1.417(15) .
C69 C70 1.503(13) .
C70 O19 1.411(16) .
O19 C71 1.480(16) .
C71 C72 1.425(15) .
C72 O20 1.484(16) .
O13 Dy2 2.472(2) 1_645
O24' C81' 1.481(17) .
O24' C74' 1.485(16) .
O25' C82' 1.380(15) .
O25' C77' 1.449(15) .
C74' C82' 1.382(16) .
C77' C81' 1.404(17) .
O24 C81 1.479(16) .
O24 C74 1.518(16) .
O25 C82 1.406(15) .
O25 C77 1.438(16) .
C74 C82 1.438(16) .
C77 C81 1.442(17) .
O22 C79 1.430(12) .
O22 C73 1.454(12) .
C78 C73 1.396(15) .
C78 O23 1.442(12) .
O23 C80 1.454(13) .
C79 C80 1.394(16) .
O23' C80' 1.403(15) .
O23' C78' 1.462(15) .
O22' C73' 1.415(14) .
O22' C79' 1.453(16) .
C73' C78' 1.402(16) .
C79' C80' 1.409(17) .
C75 O21 1.416(17) .
C75 C76 1.57(5) 2_756
C76 O21 1.403(16) .
C76 C75 1.57(5) 2_756
C75' O21' 1.429(16) .
C75' C76' 1.48(5) 2_756
C76' O21' 1.441(17) .
C76' C75' 1.48(5) 2_756
